data_7015431
loop_
_publ_author_name
'Biswas, Rituparna'
'Kar, Paramita'
'Song, You'
'Ghosh, Ashutosh'

_publ_section_title
;
 The importance of an additional water bridge in making the exchange
 coupling of bis(\m-phenoxo) dinickel(ii)complexes ferromagnetic.
;
_journal_issue 19
_journal_name_full 'Dalton transactions (Cambridge, England : 2003)'
_journal_page_first 5324
_journal_page_last 5331
_journal_paper_doi 10.1039/c0dt01585g
_journal_volume 40
_journal_year 2011
_chemical_formula_sum 'C40 H50 N4 Ni2 O7'
_chemical_formula_weight 816.26
_chemical_name_systematic
;
?
;
_space_group_IT_number 2
_symmetry_cell_setting triclinic
_symmetry_space_group_name_Hall '-P 1'
_symmetry_space_group_name_H-M 'P -1'
_atom_sites_solution_hydrogens geom
_atom_sites_solution_primary direct
_atom_sites_solution_secondary difmap
_audit_creation_method SHELXL-97
_cell_angle_alpha 68.265(7)
_cell_angle_beta 87.141(8)
_cell_angle_gamma 83.820(7)
_cell_formula_units_Z 4
_cell_length_a 10.351(3)
_cell_length_b 18.545(5)
_cell_length_c 22.502(6)
_cell_measurement_reflns_used 43562
_cell_measurement_temperature 296(2)
_cell_measurement_theta_max 26.40
_cell_measurement_theta_min 0.97
_cell_volume 3988.8(19)
_computing_cell_refinement 'Bruker SMART'
_computing_data_collection 'Bruker SMART'
_computing_data_reduction 'Bruker SAINT'
_computing_molecular_graphics 'Ortep-3 for windows (Farrugia, 1997)'
_computing_publication_material 'Platon99 (Spek, 1999)'
_computing_structure_refinement 'SHELXL-97 (Sheldrick, 1997)'
_computing_structure_solution 'SHELXS-97 (Sheldrick, 1997)'
_diffrn_ambient_temperature 296(2)
_diffrn_measured_fraction_theta_full 0.963
_diffrn_measured_fraction_theta_max 0.963
_diffrn_measurement_device_type 'BRUKER SMART ApexCCD area detector'
_diffrn_measurement_method 'phi and omega scans'
_diffrn_radiation_monochromator graphite
_diffrn_radiation_source 'fine-focus sealed tube'
_diffrn_radiation_type MoK\a
_diffrn_radiation_wavelength 0.71073
_diffrn_reflns_av_R_equivalents 0.0421
_diffrn_reflns_av_sigmaI/netI 0.0559
_diffrn_reflns_limit_h_max 12
_diffrn_reflns_limit_h_min -12
_diffrn_reflns_limit_k_max 22
_diffrn_reflns_limit_k_min -22
_diffrn_reflns_limit_l_max 27
_diffrn_reflns_limit_l_min -28
_diffrn_reflns_number 43562
_diffrn_reflns_theta_full 26.40
_diffrn_reflns_theta_max 26.40
_diffrn_reflns_theta_min 0.97
_diffrn_standards_decay_% n/a
_diffrn_standards_interval_count n/a
_diffrn_standards_interval_time n/a
_diffrn_standards_number n/a
_exptl_absorpt_coefficient_mu 0.996
_exptl_absorpt_correction_T_max 0.9707
_exptl_absorpt_correction_T_min 0.8333
_exptl_absorpt_correction_type empirical
_exptl_absorpt_process_details SADABS
_exptl_crystal_colour green
_exptl_crystal_density_diffrn 1.359
_exptl_crystal_density_method 'not measured'
_exptl_crystal_description plate
_exptl_crystal_F_000 1720
_exptl_crystal_size_max 0.19
_exptl_crystal_size_mid 0.14
_exptl_crystal_size_min 0.03
_refine_diff_density_max 0.994
_refine_diff_density_min -0.761
_refine_diff_density_rms 0.097
_refine_ls_extinction_method none
_refine_ls_goodness_of_fit_ref 1.032
_refine_ls_hydrogen_treatment mixed
_refine_ls_matrix_type full
_refine_ls_number_parameters 971
_refine_ls_number_reflns 15762
_refine_ls_number_restraints 0
_refine_ls_restrained_S_all 1.032
_refine_ls_R_factor_all 0.0860
_refine_ls_R_factor_gt 0.0596
_refine_ls_shift/su_max 0.035
_refine_ls_shift/su_mean 0.005
_refine_ls_structure_factor_coef Fsqd
_refine_ls_weighting_details 'calc w=1/[\s^2^(Fo^2^)+(0.1331P)^2^+3.1168P] where P=(Fo^2^+2Fc^2^)/3'
_refine_ls_weighting_scheme calc
_refine_ls_wR_factor_gt 0.1972
_refine_ls_wR_factor_ref 0.2177
_reflns_number_gt 11199
_reflns_number_total 15762
_reflns_threshold_expression >2sigma(I)
_cod_data_source_file c0dt01585g.txt
_cod_data_source_block 2
_cod_original_cell_volume 3989.0(18)
_cod_original_sg_symbol_H-M P-1
_cod_database_code 7015431

loop_
_symmetry_equiv_pos_as_xyz
'x, y, z'
'-x, -y, -z'

loop_
_atom_site_label
_atom_site_type_symbol
_atom_site_fract_x
_atom_site_fract_y
_atom_site_fract_z
_atom_site_U_iso_or_equiv
_atom_site_adp_type
_atom_site_occupancy
_atom_site_symmetry_multiplicity
_atom_site_calc_flag
_atom_site_refinement_flags
_atom_site_disorder_assembly
_atom_site_disorder_group
Ni1A Ni -0.09604(6) 0.29773(3) 0.05686(3) 0.04015(17) Uani 1 1 d . . .
Ni1B Ni 0.37256(6) 0.33478(3) 0.46302(3) 0.03934(17) Uani 1 1 d . . .
Ni2B Ni 0.56110(5) 0.22124(3) 0.54549(3) 0.03832(16) Uani 1 1 d . . .
Ni2A Ni 0.09177(6) 0.25660(4) -0.02605(3) 0.04197(17) Uani 1 1 d . . .
O11B O 0.3467(3) 0.23675(18) 0.53985(14) 0.0418(7) Uani 1 1 d . . .
O3B O 0.5131(3) 0.33889(18) 0.52600(15) 0.0424(7) Uani 1 1 d . . .
H3B1 H 0.5819 0.3714 0.5051 0.051 Uiso 1 1 calc R . .
H3B2 H 0.4771 0.3508 0.5623 0.051 Uiso 1 1 calc R . .
O26A O 0.0602(3) 0.20665(19) 0.06879(15) 0.0459(8) Uani 1 1 d . . .
O11A O -0.1220(3) 0.27183(19) -0.02083(15) 0.0456(8) Uani 1 1 d . . .
O3A O 0.0497(3) 0.35651(19) -0.00424(16) 0.0483(8) Uani 1 1 d . . .
H3A1 H 0.0175 0.4023 -0.0400 0.058 Uiso 1 1 calc R . .
H3A2 H 0.1190 0.3678 0.0175 0.058 Uiso 1 1 calc R . .
O26B O 0.5344(3) 0.25780(18) 0.45081(15) 0.0435(7) Uani 1 1 d . . .
O41B O 0.4476(4) 0.4212(2) 0.38683(17) 0.0537(9) Uani 1 1 d . . .
N34A N 0.1184(4) 0.1507(2) -0.03275(18) 0.0433(9) Uani 1 1 d . . .
O41A O -0.0249(3) 0.3170(2) 0.13097(16) 0.0533(9) Uani 1 1 d . . .
N34B N 0.6002(4) 0.1114(2) 0.55003(19) 0.0422(9) Uani 1 1 d . . .
O51A O 0.0853(4) 0.3192(2) -0.12050(17) 0.0590(9) Uani 1 1 d . . .
O51B O 0.5488(4) 0.1959(2) 0.64062(16) 0.0510(8) Uani 1 1 d . . .
O53A O 0.0313(5) 0.4393(3) -0.1219(2) 0.0836(14) Uani 1 1 d . . .
N38A N 0.2998(4) 0.2565(3) -0.0299(2) 0.0545(11) Uani 1 1 d . . .
O53B O 0.4913(5) 0.3119(2) 0.6470(2) 0.0748(12) Uani 1 1 d . . .
N19B N 0.2401(4) 0.3101(2) 0.41332(19) 0.0474(9) Uani 1 1 d . . .
N19A N -0.2318(4) 0.2284(2) 0.1054(2) 0.0471(10) Uani 1 1 d . . .
O43A O 0.1655(4) 0.3626(3) 0.0921(2) 0.0730(12) Uani 1 1 d . . .
N23A N -0.2419(5) 0.3931(3) 0.0462(2) 0.0574(11) Uani 1 1 d . . .
O43B O 0.6326(5) 0.4275(3) 0.4313(2) 0.0792(13) Uani 1 1 d . . .
N23B N 0.2274(4) 0.4173(3) 0.4779(2) 0.0545(11) Uani 1 1 d . . .
N38B N 0.7687(4) 0.2237(3) 0.5501(2) 0.0514(10) Uani 1 1 d . . .
C18A C -0.2833(5) 0.1812(3) 0.0871(3) 0.0491(12) Uani 1 1 d . . .
C32A C 0.0521(5) 0.0751(3) 0.0766(3) 0.0485(11) Uani 1 1 d . . .
C12A C -0.1867(5) 0.2167(3) -0.0246(2) 0.0476(12) Uani 1 1 d . . .
C17A C -0.2611(5) 0.1697(3) 0.0274(3) 0.0495(12) Uani 1 1 d . . .
C12B C 0.2828(4) 0.1784(3) 0.5415(2) 0.0423(10) Uani 1 1 d . . .
C13B C 0.2825(5) 0.1132(3) 0.5986(3) 0.0580(14) Uani 1 1 d . . .
H13B H 0.3263 0.1125 0.6339 0.070 Uiso 1 1 calc R . .
C32B C 0.5518(5) 0.1339(3) 0.4389(2) 0.0470(11) Uani 1 1 d . . .
C55B C 0.5233(6) 0.1138(3) 0.7683(2) 0.0576(14) Uani 1 1 d . . .
C27B C 0.5238(4) 0.2150(3) 0.4161(2) 0.0441(11) Uani 1 1 d . . .
C17B C 0.2132(5) 0.1785(3) 0.4890(3) 0.0473(11) Uani 1 1 d . . .
C28A C 0.0053(5) 0.1123(3) 0.1664(3) 0.0548(13) Uani 1 1 d . . .
H28A H 0.0007 0.1498 0.1850 0.066 Uiso 1 1 calc R . .
C28B C 0.4881(5) 0.2520(3) 0.3513(2) 0.0555(13) Uani 1 1 d . . .
H28B H 0.4728 0.3060 0.3340 0.067 Uiso 1 1 calc R . .
C27A C 0.0400(4) 0.1335(3) 0.1022(2) 0.0427(10) Uani 1 1 d . . .
C45A C 0.0386(6) 0.2829(4) 0.2543(3) 0.0657(16) Uani 1 1 d . . .
C33A C 0.0963(5) 0.0865(3) 0.0120(3) 0.0529(13) Uani 1 1 d . . .
C33B C 0.5943(5) 0.0872(3) 0.5048(3) 0.0504(12) Uani 1 1 d . . .
C15B C 0.1527(6) 0.0488(3) 0.5508(4) 0.0747(19) Uani 1 1 d . . .
H15B H 0.1115 0.0054 0.5537 0.090 Uiso 1 1 calc R . .
C42A C 0.0845(6) 0.3390(3) 0.1359(3) 0.0578(14) Uani 1 1 d . . .
C13A C -0.1841(6) 0.2031(4) -0.0819(3) 0.0629(15) Uani 1 1 d . . .
H13A H -0.1384 0.2340 -0.1170 0.075 Uiso 1 1 calc R . .
C16A C -0.3230(6) 0.1090(3) 0.0199(4) 0.0686(17) Uani 1 1 d . . .
H16A H -0.3684 0.0763 0.0542 0.082 Uiso 1 1 calc R . .
C15A C -0.3170(7) 0.0977(4) -0.0374(4) 0.082(2) Uani 1 1 d . . .
H15A H -0.3595 0.0584 -0.0421 0.098 Uiso 1 1 calc R . .
C35A C 0.1875(6) 0.1465(4) -0.0900(3) 0.0611(14) Uani 1 1 d . . .
H35A H 0.1516 0.1878 -0.1280 0.073 Uiso 1 1 calc R . .
H35B H 0.1790 0.0968 -0.0937 0.073 Uiso 1 1 calc R . .
C35B C 0.6665(6) 0.0571(3) 0.6085(3) 0.0591(14) Uani 1 1 d . . .
H35C H 0.6625 0.0037 0.6117 0.071 Uiso 1 1 calc R . .
H35D H 0.6237 0.0632 0.6459 0.071 Uiso 1 1 calc R . .
C31B C 0.5413(6) 0.0920(4) 0.3993(3) 0.0645(15) Uani 1 1 d . . .
H31B H 0.5593 0.0381 0.4155 0.077 Uiso 1 1 calc R . .
C36A C 0.3291(6) 0.1556(4) -0.0833(3) 0.0735(17) Uani 1 1 d . . .
H36A H 0.3608 0.1154 -0.0437 0.088 Uiso 1 1 calc R . .
H36B H 0.3777 0.1460 -0.1181 0.088 Uiso 1 1 calc R . .
C16B C 0.1500(5) 0.1116(3) 0.4957(3) 0.0653(16) Uani 1 1 d . . .
H16B H 0.1054 0.1110 0.4610 0.078 Uiso 1 1 calc R . .
C20B C 0.1880(6) 0.3749(4) 0.3570(3) 0.0644(15) Uani 1 1 d . . .
H20A H 0.1392 0.3555 0.3313 0.077 Uiso 1 1 calc R . .
H20B H 0.2584 0.4017 0.3310 0.077 Uiso 1 1 calc R . .
C18B C 0.1912(5) 0.2446(3) 0.4301(3) 0.0514(12) Uani 1 1 d . . .
C30B C 0.5041(6) 0.1303(4) 0.3361(3) 0.0719(17) Uani 1 1 d . . .
H30B H 0.4986 0.1025 0.3095 0.086 Uiso 1 1 calc R . .
C21A C -0.3682(6) 0.3165(4) 0.1447(3) 0.0726(18) Uani 1 1 d . . .
H21A H -0.4067 0.3214 0.1834 0.087 Uiso 1 1 calc R . .
H21B H -0.4385 0.3144 0.1186 0.087 Uiso 1 1 calc R . .
C42B C 0.5619(6) 0.4397(3) 0.3849(3) 0.0616(15) Uani 1 1 d . . .
C36B C 0.8069(6) 0.0742(4) 0.6057(4) 0.0719(17) Uani 1 1 d . . .
H36C H 0.8475 0.0684 0.5677 0.086 Uiso 1 1 calc R . .
H36D H 0.8514 0.0356 0.6426 0.086 Uiso 1 1 calc R . .
C31A C 0.0239(6) -0.0008(3) 0.1156(3) 0.0619(14) Uani 1 1 d . . .
H31A H 0.0304 -0.0392 0.0980 0.074 Uiso 1 1 calc R . .
C52B C 0.5169(5) 0.2402(3) 0.6709(3) 0.0532(12) Uani 1 1 d . . .
C37A C 0.3592(6) 0.2333(4) -0.0833(3) 0.0685(16) Uani 1 1 d . . .
H37A H 0.3304 0.2732 -0.1236 0.082 Uiso 1 1 calc R . .
H37B H 0.4528 0.2328 -0.0818 0.082 Uiso 1 1 calc R . .
C29B C 0.4755(6) 0.2102(4) 0.3132(3) 0.0638(15) Uani 1 1 d . . .
H29B H 0.4473 0.2360 0.2713 0.077 Uiso 1 1 calc R . .
C55A C 0.0464(7) 0.3632(4) -0.2505(3) 0.0755(19) Uani 1 1 d . . .
C54B C 0.5162(7) 0.2019(4) 0.7436(3) 0.0731(18) Uani 1 1 d . . .
H54A H 0.5894 0.2171 0.7600 0.088 Uiso 1 1 calc R . .
H54B H 0.4375 0.2215 0.7602 0.088 Uiso 1 1 calc R . .
C14B C 0.2174(6) 0.0495(3) 0.6030(3) 0.0712(18) Uani 1 1 d . . .
H14B H 0.2172 0.0070 0.6415 0.085 Uiso 1 1 calc R . .
C14A C -0.2485(7) 0.1444(5) -0.0867(4) 0.082(2) Uani 1 1 d . . .
H14A H -0.2447 0.1366 -0.1252 0.098 Uiso 1 1 calc R . .
C20A C -0.2825(6) 0.2403(3) 0.1630(3) 0.0636(15) Uani 1 1 d . . .
H20C H -0.2111 0.2414 0.1889 0.076 Uiso 1 1 calc R . .
H20D H -0.3324 0.1975 0.1881 0.076 Uiso 1 1 calc R . .
C45B C 0.5279(7) 0.5147(3) 0.2651(3) 0.0674(17) Uani 1 1 d . . .
C29A C -0.0223(6) 0.0381(4) 0.2034(3) 0.0670(16) Uani 1 1 d . . .
H29A H -0.0477 0.0268 0.2459 0.080 Uiso 1 1 calc R . .
C57B C 0.4208(7) -0.0033(4) 0.7888(4) 0.086(2) Uani 1 1 d . . .
H57B H 0.3459 -0.0273 0.7900 0.103 Uiso 1 1 calc R . .
C21B C 0.0996(7) 0.4305(4) 0.3803(3) 0.0785(19) Uani 1 1 d . . .
H21C H 0.0576 0.4707 0.3434 0.094 Uiso 1 1 calc R . .
H21D H 0.0321 0.4018 0.4073 0.094 Uiso 1 1 calc R . .
C22B C 0.1654(7) 0.4694(4) 0.4168(3) 0.0735(17) Uani 1 1 d . . .
H22A H 0.2314 0.4990 0.3892 0.088 Uiso 1 1 calc R . .
H22B H 0.1015 0.5062 0.4259 0.088 Uiso 1 1 calc R . .
C56B C 0.4129(6) 0.0764(4) 0.7719(3) 0.0729(18) Uani 1 1 d . . .
H56B H 0.3324 0.1054 0.7627 0.087 Uiso 1 1 calc R . .
C37B C 0.8266(6) 0.1556(4) 0.6044(3) 0.0643(15) Uani 1 1 d . . .
H37C H 0.7911 0.1597 0.6438 0.077 Uiso 1 1 calc R . .
H37D H 0.9193 0.1595 0.6042 0.077 Uiso 1 1 calc R . .
C40B C 0.7986(6) 0.2933(4) 0.5615(4) 0.0704(17) Uani 1 1 d . . .
H40A H 0.7588 0.2930 0.6011 0.106 Uiso 1 1 calc R . .
H40B H 0.7655 0.3393 0.5271 0.106 Uiso 1 1 calc R . .
H40C H 0.8911 0.2928 0.5640 0.106 Uiso 1 1 calc R . .
C22A C -0.3004(6) 0.3891(4) 0.1084(3) 0.0669(16) Uani 1 1 d . . .
H22C H -0.3628 0.4344 0.1012 0.080 Uiso 1 1 calc R . .
H22D H -0.2325 0.3924 0.1353 0.080 Uiso 1 1 calc R . .
C60B C 0.6398(6) 0.0709(4) 0.7824(3) 0.0693(16) Uani 1 1 d . . .
H60B H 0.7149 0.0955 0.7793 0.083 Uiso 1 1 calc R . .
C44A C 0.1171(8) 0.3364(5) 0.2020(3) 0.094(3) Uani 1 1 d . . .
H44A H 0.2087 0.3194 0.2100 0.113 Uiso 1 1 calc R . .
H44B H 0.1017 0.3886 0.2027 0.113 Uiso 1 1 calc R . .
C25B C 0.1303(6) 0.3755(4) 0.5242(3) 0.0790(19) Uani 1 1 d . . .
H25A H 0.0903 0.3426 0.5076 0.119 Uiso 1 1 calc R . .
H25B H 0.0651 0.4125 0.5313 0.119 Uiso 1 1 calc R . .
H25C H 0.1720 0.3442 0.5639 0.119 Uiso 1 1 calc R . .
C40A C 0.3386(6) 0.3353(4) -0.0424(4) 0.088(2) Uani 1 1 d . . .
H40D H 0.3040 0.3708 -0.0826 0.132 Uiso 1 1 calc R . .
H40E H 0.4317 0.3336 -0.0439 0.132 Uiso 1 1 calc R . .
H40F H 0.3054 0.3526 -0.0088 0.132 Uiso 1 1 calc R . .
C25A C -0.3426(7) 0.3943(5) 0.0019(4) 0.086(2) Uani 1 1 d . . .
H25D H -0.3029 0.3966 -0.0381 0.129 Uiso 1 1 calc R . .
H25E H -0.4039 0.4393 -0.0049 0.129 Uiso 1 1 calc R . .
H25F H -0.3866 0.3479 0.0199 0.129 Uiso 1 1 calc R . .
C39A C 0.3544(6) 0.2033(4) 0.0313(3) 0.0766(18) Uani 1 1 d . . .
H39A H 0.3304 0.1517 0.0399 0.115 Uiso 1 1 calc R . .
H39B H 0.3212 0.2207 0.0648 0.115 Uiso 1 1 calc R . .
H39C H 0.4473 0.2025 0.0293 0.115 Uiso 1 1 calc R . .
C39B C 0.8307(6) 0.2256(4) 0.4895(3) 0.0754(18) Uani 1 1 d . . .
H39D H 0.8128 0.1804 0.4813 0.113 Uiso 1 1 calc R . .
H39E H 0.9229 0.2259 0.4921 0.113 Uiso 1 1 calc R . .
H39F H 0.7969 0.2718 0.4553 0.113 Uiso 1 1 calc R . .
C58B C 0.5366(8) -0.0473(4) 0.8040(4) 0.088(2) Uani 1 1 d . . .
H58B H 0.5421 -0.1012 0.8157 0.105 Uiso 1 1 calc R . .
C24B C 0.2855(8) 0.4674(4) 0.5052(4) 0.085(2) Uani 1 1 d . . .
H24A H 0.3497 0.4955 0.4760 0.127 Uiso 1 1 calc R . .
H24B H 0.3257 0.4356 0.5452 0.127 Uiso 1 1 calc R . .
H24C H 0.2188 0.5037 0.5122 0.127 Uiso 1 1 calc R . .
C44B C 0.6210(8) 0.4808(5) 0.3199(4) 0.093(2) Uani 1 1 d . . .
H44C H 0.6670 0.5226 0.3221 0.112 Uiso 1 1 calc R . .
H44D H 0.6848 0.4441 0.3104 0.112 Uiso 1 1 calc R . .
C48A C -0.1203(10) 0.1857(6) 0.3433(4) 0.101(3) Uani 1 1 d . . .
H48A H -0.1754 0.1533 0.3726 0.122 Uiso 1 1 calc R . .
C59B C 0.6476(7) -0.0091(4) 0.8013(4) 0.083(2) Uani 1 1 d . . .
H59B H 0.7276 -0.0382 0.8125 0.100 Uiso 1 1 calc R . .
C56A C 0.1583(8) 0.3328(5) -0.2718(4) 0.091(2) Uani 1 1 d . . .
H56A H 0.2369 0.3508 -0.2683 0.109 Uiso 1 1 calc R . .
C46A C 0.0750(8) 0.2034(6) 0.2823(4) 0.091(2) Uani 1 1 d . . .
H46A H 0.1543 0.1824 0.2716 0.109 Uiso 1 1 calc R . .
C24A C -0.1795(8) 0.4683(4) 0.0193(4) 0.096(3) Uani 1 1 d . . .
H24D H -0.1133 0.4680 0.0478 0.143 Uiso 1 1 calc R . .
H24E H -0.2441 0.5112 0.0146 0.143 Uiso 1 1 calc R . .
H24F H -0.1413 0.4737 -0.0217 0.143 Uiso 1 1 calc R . .
C30A C -0.0129(6) -0.0201(4) 0.1787(3) 0.0730(18) Uani 1 1 d . . .
H30A H -0.0308 -0.0705 0.2038 0.088 Uiso 1 1 calc R . .
C49A C -0.1547(8) 0.2627(6) 0.3183(4) 0.095(2) Uani 1 1 d . . .
H49A H -0.2312 0.2838 0.3315 0.114 Uiso 1 1 calc R . .
C46B C 0.4812(8) 0.5926(4) 0.2491(4) 0.084(2) Uani 1 1 d . . .
H46B H 0.5088 0.6211 0.2716 0.101 Uiso 1 1 calc R . .
C60A C -0.0624(9) 0.3309(8) -0.2548(4) 0.130(4) Uani 1 1 d . . .
H60A H -0.1403 0.3474 -0.2392 0.156 Uiso 1 1 calc R . .
C50A C -0.0765(7) 0.3099(5) 0.2733(3) 0.084(2) Uani 1 1 d . . .
H50A H -0.1035 0.3628 0.2548 0.101 Uiso 1 1 calc R . .
C47A C -0.0080(10) 0.1550(5) 0.3268(4) 0.098(3) Uani 1 1 d . . .
H47A H 0.0150 0.1015 0.3448 0.117 Uiso 1 1 calc R . .
C54A C 0.0461(11) 0.4221(5) -0.2207(3) 0.112(3) Uani 1 1 d . . .
H54C H -0.0330 0.4569 -0.2331 0.134 Uiso 1 1 calc R . .
H54D H 0.1185 0.4529 -0.2385 0.134 Uiso 1 1 calc R . .
C47B C 0.3973(9) 0.6265(6) 0.2016(5) 0.103(3) Uani 1 1 d . . .
H47B H 0.3681 0.6789 0.1909 0.123 Uiso 1 1 calc R . .
C52A C 0.0551(6) 0.3914(4) -0.1480(3) 0.0664(16) Uani 1 1 d . . .
C57A C 0.1577(10) 0.2768(6) -0.2978(4) 0.105(3) Uani 1 1 d . . .
H57A H 0.2350 0.2591 -0.3131 0.126 Uiso 1 1 calc R . .
C49B C 0.3951(13) 0.5107(7) 0.1808(4) 0.134(4) Uani 1 1 d . . .
H49B H 0.3626 0.4839 0.1580 0.161 Uiso 1 1 calc R . .
C48B C 0.3546(11) 0.5872(6) 0.1693(4) 0.114(3) Uani 1 1 d . . .
H48B H 0.2941 0.6128 0.1373 0.136 Uiso 1 1 calc R . .
C59A C -0.0626(12) 0.2745(9) -0.2812(5) 0.156(6) Uani 1 1 d . . .
H59A H -0.1399 0.2554 -0.2850 0.188 Uiso 1 1 calc R . .
C50B C 0.4911(10) 0.4735(5) 0.2301(4) 0.106(3) Uani 1 1 d . . .
H50B H 0.5272 0.4227 0.2380 0.127 Uiso 1 1 calc R . .
C58A C 0.0498(14) 0.2477(7) -0.3015(4) 0.125(4) Uani 1 1 d . . .
H58A H 0.0512 0.2085 -0.3181 0.150 Uiso 1 1 calc R . .
H33B H 0.620(4) 0.033(3) 0.516(2) 0.032(11) Uiso 1 1 d . . .
H18B H 0.137(5) 0.233(3) 0.405(3) 0.051(14) Uiso 1 1 d . . .
H33A H 0.119(5) 0.040(3) 0.008(3) 0.058(16) Uiso 1 1 d . . .
H18A H -0.343(5) 0.146(3) 0.114(3) 0.054(15) Uiso 1 1 d . . .

loop_
_atom_site_aniso_label
_atom_site_aniso_U_11
_atom_site_aniso_U_22
_atom_site_aniso_U_33
_atom_site_aniso_U_23
_atom_site_aniso_U_13
_atom_site_aniso_U_12
Ni1A 0.0456(3) 0.0393(3) 0.0374(3) -0.0148(3) 0.0025(2) -0.0108(2)
Ni1B 0.0447(3) 0.0350(3) 0.0380(3) -0.0118(2) -0.0029(2) -0.0074(2)
Ni2B 0.0399(3) 0.0377(3) 0.0387(3) -0.0148(2) -0.0015(2) -0.0065(2)
Ni2A 0.0447(3) 0.0434(4) 0.0366(3) -0.0128(3) 0.0017(2) -0.0069(3)
O11B 0.0443(17) 0.0397(17) 0.0372(16) -0.0084(14) -0.0019(13) -0.0077(14)
O3B 0.0517(19) 0.0395(17) 0.0361(16) -0.0125(14) -0.0048(14) -0.0087(14)
O26A 0.0524(19) 0.0430(19) 0.0413(18) -0.0135(15) 0.0012(14) -0.0086(15)
O11A 0.0507(19) 0.0473(19) 0.0384(17) -0.0150(15) -0.0029(14) -0.0056(15)
O3A 0.053(2) 0.0396(18) 0.0480(19) -0.0097(15) 0.0041(15) -0.0126(15)
O26B 0.0474(18) 0.0406(18) 0.0444(18) -0.0166(15) 0.0015(14) -0.0092(14)
O41B 0.061(2) 0.046(2) 0.048(2) -0.0075(16) 0.0032(16) -0.0153(17)
N34A 0.044(2) 0.046(2) 0.037(2) -0.0133(18) -0.0047(16) -0.0015(17)
O41A 0.060(2) 0.064(2) 0.0463(19) -0.0287(17) 0.0031(16) -0.0214(18)
N34B 0.038(2) 0.041(2) 0.049(2) -0.0165(18) -0.0045(17) -0.0036(16)
O51A 0.070(2) 0.056(2) 0.0415(19) -0.0076(17) 0.0077(17) -0.0048(18)
O51B 0.064(2) 0.048(2) 0.0405(18) -0.0165(16) -0.0049(15) -0.0012(16)
O53A 0.124(4) 0.060(3) 0.052(2) -0.004(2) 0.000(2) -0.006(3)
N38A 0.049(2) 0.055(3) 0.058(3) -0.020(2) 0.001(2) -0.004(2)
O53B 0.124(4) 0.048(2) 0.055(2) -0.0236(19) 0.001(2) -0.002(2)
N19B 0.050(2) 0.050(2) 0.045(2) -0.0189(19) -0.0069(18) -0.0077(19)
N19A 0.047(2) 0.050(2) 0.046(2) -0.0176(19) 0.0062(18) -0.0124(18)
O43A 0.076(3) 0.087(3) 0.062(3) -0.027(2) 0.012(2) -0.045(2)
N23A 0.065(3) 0.043(2) 0.064(3) -0.020(2) 0.008(2) -0.005(2)
O43B 0.086(3) 0.079(3) 0.073(3) -0.018(2) -0.001(2) -0.049(2)
N23B 0.062(3) 0.050(3) 0.054(3) -0.023(2) -0.006(2) 0.002(2)
N38B 0.045(2) 0.060(3) 0.048(2) -0.017(2) -0.0071(18) -0.0082(19)
C18A 0.043(3) 0.042(3) 0.061(3) -0.016(2) 0.001(2) -0.009(2)
C32A 0.043(3) 0.040(3) 0.057(3) -0.011(2) -0.005(2) -0.003(2)
C12A 0.048(3) 0.048(3) 0.050(3) -0.024(2) -0.017(2) 0.009(2)
C17A 0.039(3) 0.045(3) 0.071(3) -0.028(3) -0.008(2) -0.002(2)
C12B 0.035(2) 0.039(3) 0.048(3) -0.011(2) 0.0074(19) -0.0034(19)
C13B 0.058(3) 0.046(3) 0.056(3) -0.002(2) 0.006(2) -0.007(2)
C32B 0.048(3) 0.049(3) 0.050(3) -0.024(2) 0.008(2) -0.013(2)
C55B 0.076(4) 0.060(3) 0.034(3) -0.015(2) 0.002(2) -0.005(3)
C27B 0.039(2) 0.057(3) 0.045(3) -0.026(2) 0.011(2) -0.014(2)
C17B 0.038(2) 0.045(3) 0.062(3) -0.023(2) 0.003(2) -0.006(2)
C28A 0.056(3) 0.057(3) 0.048(3) -0.016(3) -0.002(2) -0.002(2)
C28B 0.065(3) 0.062(3) 0.039(3) -0.018(2) 0.008(2) -0.014(3)
C27A 0.034(2) 0.041(3) 0.047(3) -0.010(2) -0.0043(19) -0.0008(19)
C45A 0.065(4) 0.094(5) 0.051(3) -0.035(3) -0.002(3) -0.029(3)
C33A 0.051(3) 0.052(3) 0.063(3) -0.029(3) -0.006(2) -0.005(2)
C33B 0.048(3) 0.042(3) 0.065(3) -0.024(3) 0.001(2) -0.006(2)
C15B 0.062(4) 0.045(3) 0.113(6) -0.021(4) 0.005(4) -0.016(3)
C42A 0.065(3) 0.057(3) 0.055(3) -0.020(3) 0.000(3) -0.024(3)
C13A 0.067(4) 0.072(4) 0.057(3) -0.035(3) -0.019(3) 0.015(3)
C16A 0.055(3) 0.054(3) 0.110(5) -0.043(4) -0.015(3) -0.002(3)
C15A 0.070(4) 0.067(4) 0.134(7) -0.067(5) -0.029(4) 0.007(3)
C35A 0.068(4) 0.069(4) 0.053(3) -0.031(3) 0.007(3) -0.005(3)
C35B 0.068(4) 0.044(3) 0.064(3) -0.018(3) -0.010(3) 0.000(2)
C31B 0.076(4) 0.060(4) 0.072(4) -0.040(3) 0.016(3) -0.019(3)
C36A 0.071(4) 0.090(5) 0.068(4) -0.042(4) 0.018(3) -0.004(3)
C16B 0.047(3) 0.053(3) 0.100(5) -0.030(3) -0.002(3) -0.012(2)
C20B 0.077(4) 0.070(4) 0.041(3) -0.010(3) -0.021(3) -0.011(3)
C18B 0.043(3) 0.057(3) 0.062(3) -0.029(3) -0.006(2) -0.007(2)
C30B 0.084(4) 0.091(5) 0.062(4) -0.050(4) 0.006(3) -0.024(4)
C21A 0.070(4) 0.081(4) 0.073(4) -0.037(3) 0.031(3) -0.018(3)
C42B 0.082(4) 0.041(3) 0.060(4) -0.014(3) 0.008(3) -0.023(3)
C36B 0.063(4) 0.059(4) 0.090(5) -0.024(3) -0.024(3) 0.012(3)
C31A 0.063(3) 0.041(3) 0.077(4) -0.015(3) -0.003(3) -0.006(2)
C52B 0.061(3) 0.057(3) 0.045(3) -0.022(3) -0.001(2) -0.010(3)
C37A 0.058(3) 0.085(4) 0.063(4) -0.029(3) 0.016(3) -0.013(3)
C29B 0.073(4) 0.081(4) 0.043(3) -0.026(3) 0.009(3) -0.022(3)
C55A 0.089(5) 0.092(5) 0.030(3) -0.002(3) -0.009(3) -0.015(4)
C54B 0.109(5) 0.064(4) 0.051(3) -0.027(3) 0.006(3) -0.007(3)
C14B 0.063(4) 0.045(3) 0.088(5) -0.004(3) 0.020(3) -0.010(3)
C14A 0.072(4) 0.096(5) 0.105(6) -0.074(5) -0.038(4) 0.021(4)
C20A 0.069(4) 0.069(4) 0.055(3) -0.023(3) 0.024(3) -0.027(3)
C45B 0.087(4) 0.056(4) 0.044(3) -0.004(3) 0.022(3) -0.008(3)
C29A 0.067(4) 0.068(4) 0.045(3) 0.002(3) 0.008(3) -0.006(3)
C57B 0.076(5) 0.070(5) 0.090(5) 0.003(4) -0.011(4) -0.026(4)
C21B 0.086(5) 0.066(4) 0.069(4) -0.011(3) -0.036(3) 0.021(3)
C22B 0.085(4) 0.056(4) 0.071(4) -0.019(3) -0.016(3) 0.018(3)
C56B 0.056(4) 0.080(5) 0.060(4) 0.001(3) -0.002(3) -0.005(3)
C37B 0.047(3) 0.072(4) 0.079(4) -0.032(3) -0.014(3) -0.007(3)
C40B 0.048(3) 0.075(4) 0.101(5) -0.042(4) -0.011(3) -0.020(3)
C22A 0.071(4) 0.061(4) 0.076(4) -0.036(3) 0.012(3) -0.004(3)
C60B 0.066(4) 0.082(5) 0.052(3) -0.013(3) -0.005(3) -0.018(3)
C44A 0.103(6) 0.129(7) 0.065(4) -0.039(4) 0.000(4) -0.067(5)
C25B 0.067(4) 0.079(4) 0.082(5) -0.027(4) 0.020(3) 0.010(3)
C40A 0.055(4) 0.091(5) 0.133(7) -0.054(5) 0.017(4) -0.033(3)
C25A 0.086(5) 0.091(5) 0.083(5) -0.039(4) -0.021(4) 0.022(4)
C39A 0.053(3) 0.111(5) 0.069(4) -0.039(4) -0.012(3) 0.004(3)
C39B 0.047(3) 0.099(5) 0.080(4) -0.033(4) 0.019(3) -0.014(3)
C58B 0.092(5) 0.069(4) 0.084(5) -0.006(4) 0.006(4) -0.012(4)
C24B 0.104(5) 0.064(4) 0.104(6) -0.055(4) -0.019(4) 0.012(4)
C44B 0.095(5) 0.093(5) 0.075(5) -0.008(4) 0.019(4) -0.033(4)
C48A 0.127(8) 0.126(8) 0.070(5) -0.047(5) 0.018(5) -0.061(6)
C59B 0.068(4) 0.082(5) 0.080(5) -0.010(4) -0.010(3) 0.004(4)
C56A 0.073(5) 0.103(6) 0.085(5) -0.013(4) -0.013(4) -0.027(4)
C46A 0.097(5) 0.129(7) 0.066(4) -0.057(5) -0.006(4) -0.009(5)
C24A 0.114(6) 0.042(4) 0.120(6) -0.022(4) 0.042(5) -0.012(3)
C30A 0.073(4) 0.047(3) 0.079(4) 0.000(3) 0.006(3) -0.013(3)
C49A 0.089(5) 0.133(8) 0.071(5) -0.045(5) 0.014(4) -0.028(5)
C46B 0.086(5) 0.071(5) 0.090(5) -0.025(4) 0.014(4) -0.006(4)
C60A 0.077(5) 0.248(13) 0.071(5) -0.060(7) 0.020(4) -0.044(7)
C50A 0.087(5) 0.111(6) 0.062(4) -0.034(4) -0.006(4) -0.022(4)
C47A 0.145(8) 0.090(6) 0.063(4) -0.029(4) 0.000(5) -0.028(5)
C54A 0.194(10) 0.075(5) 0.044(4) 0.000(3) -0.017(5) 0.005(5)
C47B 0.092(6) 0.111(7) 0.105(7) -0.045(6) -0.010(5) 0.013(5)
C52A 0.078(4) 0.061(4) 0.047(3) -0.005(3) 0.002(3) -0.012(3)
C57A 0.103(7) 0.109(7) 0.096(6) -0.029(5) -0.017(5) 0.000(5)
C49B 0.231(13) 0.127(9) 0.058(5) -0.042(5) 0.011(6) -0.055(8)
C48B 0.154(9) 0.104(7) 0.083(6) -0.038(5) -0.026(6) 0.010(6)
C59A 0.144(10) 0.272(16) 0.086(7) -0.076(9) 0.017(6) -0.130(11)
C50B 0.170(9) 0.080(5) 0.062(5) -0.023(4) 0.015(5) -0.009(5)
C58A 0.167(11) 0.145(9) 0.066(5) -0.033(5) -0.003(6) -0.052(8)

loop_
_atom_type_symbol
_atom_type_description
_atom_type_scat_dispersion_real
_atom_type_scat_dispersion_imag
_atom_type_scat_source
C C 0.0033 0.0016 'International Tables Vol C Tables 4.2.6.8 and 6.1.1.4'
H H 0.0000 0.0000 'International Tables Vol C Tables 4.2.6.8 and 6.1.1.4'
N N 0.0061 0.0033 'International Tables Vol C Tables 4.2.6.8 and 6.1.1.4'
O O 0.0106 0.0060 'International Tables Vol C Tables 4.2.6.8 and 6.1.1.4'
Ni Ni 0.3393 1.1124 'International Tables Vol C Tables 4.2.6.8 and 6.1.1.4'

loop_
_geom_angle_atom_site_label_1
_geom_angle_atom_site_label_2
_geom_angle_atom_site_label_3
_geom_angle
_geom_angle_site_symmetry_1
_geom_angle_site_symmetry_3
_geom_angle_publ_flag
N19A Ni1A O11A 90.85(15) . . ?
N19A Ni1A O41A 97.86(16) . . ?
O11A Ni1A O41A 166.30(14) . . ?
N19A Ni1A O3A 169.03(15) . . ?
O11A Ni1A O3A 79.21(13) . . ?
O41A Ni1A O3A 91.10(14) . . ?
N19A Ni1A N23A 86.13(17) . . ?
O11A Ni1A N23A 102.89(16) . . ?
O41A Ni1A N23A 88.30(17) . . ?
O3A Ni1A N23A 100.52(15) . . ?
N19A Ni1A O26A 96.87(15) . . ?
O11A Ni1A O26A 79.75(13) . . ?
O41A Ni1A O26A 88.68(14) . . ?
O3A Ni1A O26A 76.94(13) . . ?
N23A Ni1A O26A 176.01(16) . . ?
N19A Ni1A Ni2A 122.99(12) . . ?
O11A Ni1A Ni2A 50.03(10) . . ?
O41A Ni1A Ni2A 116.30(11) . . ?
O3A Ni1A Ni2A 46.53(9) . . ?
N23A Ni1A Ni2A 135.36(13) . . ?
O26A Ni1A Ni2A 44.51(9) . . ?
N19B Ni1B O11B 91.37(15) . . ?
N19B Ni1B O41B 96.36(16) . . ?
O11B Ni1B O41B 165.05(14) . . ?
N19B Ni1B O3B 169.48(15) . . ?
O11B Ni1B O3B 78.69(12) . . ?
O41B Ni1B O3B 92.61(14) . . ?
N19B Ni1B N23B 87.28(17) . . ?
O11B Ni1B N23B 102.48(15) . . ?
O41B Ni1B N23B 90.69(16) . . ?
O3B Ni1B N23B 98.14(15) . . ?
N19B Ni1B O26B 98.59(15) . . ?
O11B Ni1B O26B 79.37(12) . . ?
O41B Ni1B O26B 86.82(14) . . ?
O3B Ni1B O26B 76.36(12) . . ?
N23B Ni1B O26B 173.84(15) . . ?
N19B Ni1B Ni2B 124.38(12) . . ?
O11B Ni1B Ni2B 50.02(9) . . ?
O41B Ni1B Ni2B 115.44(11) . . ?
O3B Ni1B Ni2B 45.92(9) . . ?
N23B Ni1B Ni2B 133.07(12) . . ?
O26B Ni1B Ni2B 44.17(9) . . ?
N34B Ni2B O26B 90.45(15) . . ?
N34B Ni2B O51B 96.53(15) . . ?
O26B Ni2B O51B 167.57(14) . . ?
N34B Ni2B O3B 170.99(14) . . ?
O26B Ni2B O3B 80.61(12) . . ?
O51B Ni2B O3B 92.06(13) . . ?
N34B Ni2B N38B 86.62(16) . . ?
O26B Ni2B N38B 101.52(15) . . ?
O51B Ni2B N38B 89.19(16) . . ?
O3B Ni2B N38B 96.22(15) . . ?
N34B Ni2B O11B 101.82(13) . . ?
O26B Ni2B O11B 78.46(12) . . ?
O51B Ni2B O11B 90.02(13) . . ?
O3B Ni2B O11B 75.42(12) . . ?
N38B Ni2B O11B 171.57(15) . . ?
N34B Ni2B Ni1B 125.24(11) . . ?
O26B Ni2B Ni1B 48.51(9) . . ?
O51B Ni2B Ni1B 119.43(10) . . ?
O3B Ni2B Ni1B 47.04(9) . . ?
N38B Ni2B Ni1B 129.69(12) . . ?
O11B Ni2B Ni1B 44.55(8) . . ?
O51A Ni2A O26A 167.51(15) . . ?
O51A Ni2A N34A 96.75(16) . . ?
O26A Ni2A N34A 90.28(14) . . ?
O51A Ni2A O3A 91.84(15) . . ?
O26A Ni2A O3A 80.49(13) . . ?
N34A Ni2A O3A 170.34(14) . . ?
O51A Ni2A N38A 89.40(17) . . ?
O26A Ni2A N38A 101.26(16) . . ?
N34A Ni2A N38A 87.34(16) . . ?
O3A Ni2A N38A 97.17(15) . . ?
O51A Ni2A O11A 89.88(14) . . ?
O26A Ni2A O11A 78.69(13) . . ?
N34A Ni2A O11A 100.24(14) . . ?
O3A Ni2A O11A 75.31(13) . . ?
N38A Ni2A O11A 172.42(15) . . ?
O51A Ni2A Ni1A 119.06(11) . . ?
O26A Ni2A Ni1A 48.75(10) . . ?
N34A Ni2A Ni1A 124.16(11) . . ?
O3A Ni2A Ni1A 46.88(9) . . ?
N38A Ni2A Ni1A 130.36(12) . . ?
O11A Ni2A Ni1A 44.46(8) . . ?
C12B O11B Ni1B 126.8(3) . . ?
C12B O11B Ni2B 119.8(3) . . ?
Ni1B O11B Ni2B 85.43(11) . . ?
Ni2B O3B Ni1B 87.03(12) . . ?
Ni2B O3B H3B1 114.1 . . ?
Ni1B O3B H3B1 114.1 . . ?
Ni2B O3B H3B2 114.1 . . ?
Ni1B O3B H3B2 114.1 . . ?
H3B1 O3B H3B2 111.3 . . ?
C27A O26A Ni2A 128.0(3) . . ?
C27A O26A Ni1A 119.7(3) . . ?
Ni2A O26A Ni1A 86.74(13) . . ?
C12A O11A Ni1A 127.8(3) . . ?
C12A O11A Ni2A 118.1(3) . . ?
Ni1A O11A Ni2A 85.50(12) . . ?
Ni2A O3A Ni1A 86.59(12) . . ?
Ni2A O3A H3A1 114.2 . . ?
Ni1A O3A H3A1 114.2 . . ?
Ni2A O3A H3A2 114.2 . . ?
Ni1A O3A H3A2 114.2 . . ?
H3A1 O3A H3A2 111.4 . . ?
C27B O26B Ni2B 127.9(3) . . ?
C27B O26B Ni1B 121.1(3) . . ?
Ni2B O26B Ni1B 87.31(12) . . ?
C42B O41B Ni1B 123.6(4) . . ?
C33A N34A C35A 117.7(4) . . ?
C33A N34A Ni2A 125.3(4) . . ?
C35A N34A Ni2A 116.3(3) . . ?
C42A O41A Ni1A 128.9(3) . . ?
C33B N34B C35B 116.6(4) . . ?
C33B N34B Ni2B 126.7(4) . . ?
C35B N34B Ni2B 115.5(3) . . ?
C52A O51A Ni2A 127.9(4) . . ?
C52B O51B Ni2B 129.5(4) . . ?
C39A N38A C40A 108.5(5) . . ?
C39A N38A C37A 109.8(5) . . ?
C40A N38A C37A 105.8(5) . . ?
C39A N38A Ni2A 109.4(4) . . ?
C40A N38A Ni2A 111.2(4) . . ?
C37A N38A Ni2A 112.0(4) . . ?
C18B N19B C20B 118.6(5) . . ?
C18B N19B Ni1B 125.0(4) . . ?
C20B N19B Ni1B 116.1(3) . . ?
C18A N19A C20A 118.8(4) . . ?
C18A N19A Ni1A 125.3(4) . . ?
C20A N19A Ni1A 115.6(3) . . ?
C25A N23A C22A 110.6(5) . . ?
C25A N23A C24A 108.8(6) . . ?
C22A N23A C24A 106.6(5) . . ?
C25A N23A Ni1A 110.1(4) . . ?
C22A N23A Ni1A 111.6(4) . . ?
C24A N23A Ni1A 109.0(4) . . ?
C25B N23B C24B 107.5(5) . . ?
C25B N23B C22B 111.0(5) . . ?
C24B N23B C22B 107.3(5) . . ?
C25B N23B Ni1B 109.2(3) . . ?
C24B N23B Ni1B 110.5(4) . . ?
C22B N23B Ni1B 111.3(4) . . ?
C39B N38B C40B 108.3(5) . . ?
C39B N38B C37B 110.3(5) . . ?
C40B N38B C37B 105.8(4) . . ?
C39B N38B Ni2B 110.0(3) . . ?
C40B N38B Ni2B 110.9(3) . . ?
C37B N38B Ni2B 111.4(3) . . ?
N19A C18A C17A 127.4(5) . . ?
N19A C18A H18A 122(3) . . ?
C17A C18A H18A 110(3) . . ?
C27A C32A C31A 119.2(5) . . ?
C27A C32A C33A 124.1(5) . . ?
C31A C32A C33A 116.7(5) . . ?
O11A C12A C13A 119.5(5) . . ?
O11A C12A C17A 122.7(4) . . ?
C13A C12A C17A 117.8(5) . . ?
C16A C17A C12A 118.7(5) . . ?
C16A C17A C18A 116.8(5) . . ?
C12A C17A C18A 124.4(4) . . ?
O11B C12B C13B 118.3(5) . . ?
O11B C12B C17B 123.4(4) . . ?
C13B C12B C17B 118.3(5) . . ?
C14B C13B C12B 120.8(6) . . ?
C14B C13B H13B 119.6 . . ?
C12B C13B H13B 119.6 . . ?
C27B C32B C31B 121.1(5) . . ?
C27B C32B C33B 123.4(4) . . ?
C31B C32B C33B 115.6(5) . . ?
C60B C55B C56B 119.2(6) . . ?
C60B C55B C54B 120.0(6) . . ?
C56B C55B C54B 120.6(6) . . ?
O26B C27B C32B 123.8(5) . . ?
O26B C27B C28B 119.3(5) . . ?
C32B C27B C28B 116.9(5) . . ?
C12B C17B C16B 118.7(5) . . ?
C12B C17B C18B 124.8(4) . . ?
C16B C17B C18B 116.3(5) . . ?
C29A C28A C27A 122.2(5) . . ?
C29A C28A H28A 118.9 . . ?
C27A C28A H28A 118.9 . . ?
C29B C28B C27B 121.6(6) . . ?
C29B C28B H28B 119.2 . . ?
C27B C28B H28B 119.2 . . ?
O26A C27A C28A 119.1(5) . . ?
O26A C27A C32A 123.4(4) . . ?
C28A C27A C32A 117.5(5) . . ?
C50A C45A C46A 117.0(7) . . ?
C50A C45A C44A 120.6(8) . . ?
C46A C45A C44A 122.2(7) . . ?
N34A C33A C32A 127.4(5) . . ?
N34A C33A H33A 121(4) . . ?
C32A C33A H33A 111(4) . . ?
N34B C33B C32B 126.6(5) . . ?
N34B C33B H33B 114(3) . . ?
C32B C33B H33B 119(3) . . ?
C16B C15B C14B 119.4(6) . . ?
C16B C15B H15B 120.3 . . ?
C14B C15B H15B 120.3 . . ?
O43A C42A O41A 126.1(5) . . ?
O43A C42A C44A 117.9(5) . . ?
O41A C42A C44A 116.0(5) . . ?
C14A C13A C12A 120.7(7) . . ?
C14A C13A H13A 119.6 . . ?
C12A C13A H13A 119.6 . . ?
C15A C16A C17A 121.2(7) . . ?
C15A C16A H16A 119.4 . . ?
C17A C16A H16A 119.4 . . ?
C14A C15A C16A 119.0(6) . . ?
C14A C15A H15A 120.5 . . ?
C16A C15A H15A 120.5 . . ?
N34A C35A C36A 107.6(5) . . ?
N34A C35A H35A 110.2 . . ?
C36A C35A H35A 110.2 . . ?
N34A C35A H35B 110.2 . . ?
C36A C35A H35B 110.2 . . ?
H35A C35A H35B 108.5 . . ?
N34B C35B C36B 109.1(5) . . ?
N34B C35B H35C 109.9 . . ?
C36B C35B H35C 109.9 . . ?
N34B C35B H35D 109.9 . . ?
C36B C35B H35D 109.9 . . ?
H35C C35B H35D 108.3 . . ?
C30B C31B C32B 120.4(6) . . ?
C30B C31B H31B 119.8 . . ?
C32B C31B H31B 119.8 . . ?
C37A C36A C35A 116.4(5) . . ?
C37A C36A H36A 108.2 . . ?
C35A C36A H36A 108.2 . . ?
C37A C36A H36B 108.2 . . ?
C35A C36A H36B 108.2 . . ?
H36A C36A H36B 107.4 . . ?
C15B C16B C17B 122.0(6) . . ?
C15B C16B H16B 119.0 . . ?
C17B C16B H16B 119.0 . . ?
N19B C20B C21B 107.9(5) . . ?
N19B C20B H20A 110.1 . . ?
C21B C20B H20A 110.1 . . ?
N19B C20B H20B 110.1 . . ?
C21B C20B H20B 110.1 . . ?
H20A C20B H20B 108.4 . . ?
N19B C18B C17B 127.0(5) . . ?
N19B C18B H18B 123(3) . . ?
C17B C18B H18B 110(3) . . ?
C29B C30B C31B 119.1(5) . . ?
C29B C30B H30B 120.5 . . ?
C31B C30B H30B 120.5 . . ?
C20A C21A C22A 115.4(5) . . ?
C20A C21A H21A 108.4 . . ?
C22A C21A H21A 108.4 . . ?
C20A C21A H21B 108.4 . . ?
C22A C21A H21B 108.4 . . ?
H21A C21A H21B 107.5 . . ?
O43B C42B O41B 126.7(5) . . ?
O43B C42B C44B 115.7(6) . . ?
O41B C42B C44B 117.6(6) . . ?
C35B C36B C37B 115.0(5) . . ?
C35B C36B H36C 108.5 . . ?
C37B C36B H36C 108.5 . . ?
C35B C36B H36D 108.5 . . ?
C37B C36B H36D 108.5 . . ?
H36C C36B H36D 107.5 . . ?
C30A C31A C32A 122.4(6) . . ?
C30A C31A H31A 118.8 . . ?
C32A C31A H31A 118.8 . . ?
O53B C52B O51B 126.0(5) . . ?
O53B C52B C54B 117.6(5) . . ?
O51B C52B C54B 116.3(5) . . ?
C36A C37A N38A 116.4(5) . . ?
C36A C37A H37A 108.2 . . ?
N38A C37A H37A 108.2 . . ?
C36A C37A H37B 108.2 . . ?
N38A C37A H37B 108.2 . . ?
H37A C37A H37B 107.3 . . ?
C28B C29B C30B 120.8(6) . . ?
C28B C29B H29B 119.6 . . ?
C30B C29B H29B 119.6 . . ?
C60A C55A C56A 114.8(8) . . ?
C60A C55A C54A 122.4(9) . . ?
C56A C55A C54A 122.7(8) . . ?
C55B C54B C52B 113.9(5) . . ?
C55B C54B H54A 108.8 . . ?
C52B C54B H54A 108.8 . . ?
C55B C54B H54B 108.8 . . ?
C52B C54B H54B 108.8 . . ?
H54A C54B H54B 107.7 . . ?
C15B C14B C13B 120.7(6) . . ?
C15B C14B H14B 119.6 . . ?
C13B C14B H14B 119.6 . . ?
C15A C14A C13A 122.5(6) . . ?
C15A C14A H14A 118.8 . . ?
C13A C14A H14A 118.8 . . ?
N19A C20A C21A 109.6(5) . . ?
N19A C20A H20C 109.8 . . ?
C21A C20A H20C 109.8 . . ?
N19A C20A H20D 109.8 . . ?
C21A C20A H20D 109.8 . . ?
H20C C20A H20D 108.2 . . ?
C50B C45B C46B 119.8(7) . . ?
C50B C45B C44B 123.5(7) . . ?
C46B C45B C44B 116.7(7) . . ?
C28A C29A C30A 121.1(6) . . ?
C28A C29A H29A 119.5 . . ?
C30A C29A H29A 119.4 . . ?
C58B C57B C56B 120.9(7) . . ?
C58B C57B H57B 119.6 . . ?
C56B C57B H57B 119.6 . . ?
C22B C21B C20B 115.6(6) . . ?
C22B C21B H21C 108.4 . . ?
C20B C21B H21C 108.4 . . ?
C22B C21B H21D 108.4 . . ?
C20B C21B H21D 108.4 . . ?
H21C C21B H21D 107.4 . . ?
N23B C22B C21B 116.5(5) . . ?
N23B C22B H22A 108.2 . . ?
C21B C22B H22A 108.2 . . ?
N23B C22B H22B 108.2 . . ?
C21B C22B H22B 108.2 . . ?
H22A C22B H22B 107.3 . . ?
C57B C56B C55B 120.7(6) . . ?
C57B C56B H56B 119.7 . . ?
C55B C56B H56B 119.6 . . ?
N38B C37B C36B 117.1(5) . . ?
N38B C37B H37C 108.0 . . ?
C36B C37B H37C 108.0 . . ?
N38B C37B H37D 108.0 . . ?
C36B C37B H37D 108.0 . . ?
H37C C37B H37D 107.3 . . ?
N38B C40B H40A 109.5 . . ?
N38B C40B H40B 109.5 . . ?
H40A C40B H40B 109.5 . . ?
N38B C40B H40C 109.5 . . ?
H40A C40B H40C 109.5 . . ?
H40B C40B H40C 109.5 . . ?
N23A C22A C21A 115.5(5) . . ?
N23A C22A H22C 108.4 . . ?
C21A C22A H22C 108.4 . . ?
N23A C22A H22D 108.4 . . ?
C21A C22A H22D 108.4 . . ?
H22C C22A H22D 107.5 . . ?
C55B C60B C59B 120.2(6) . . ?
C55B C60B H60B 119.9 . . ?
C59B C60B H60B 119.9 . . ?
C45A C44A C42A 112.8(5) . . ?
C45A C44A H44A 109.0 . . ?
C42A C44A H44A 109.0 . . ?
C45A C44A H44B 109.0 . . ?
C42A C44A H44B 109.0 . . ?
H44A C44A H44B 107.8 . . ?
N23B C25B H25A 109.5 . . ?
N23B C25B H25B 109.5 . . ?
H25A C25B H25B 109.5 . . ?
N23B C25B H25C 109.5 . . ?
H25A C25B H25C 109.5 . . ?
H25B C25B H25C 109.5 . . ?
N38A C40A H40D 109.5 . . ?
N38A C40A H40E 109.5 . . ?
H40D C40A H40E 109.5 . . ?
N38A C40A H40F 109.5 . . ?
H40D C40A H40F 109.5 . . ?
H40E C40A H40F 109.5 . . ?
N23A C25A H25D 109.5 . . ?
N23A C25A H25E 109.5 . . ?
H25D C25A H25E 109.5 . . ?
N23A C25A H25F 109.5 . . ?
H25D C25A H25F 109.5 . . ?
H25E C25A H25F 109.5 . . ?
N38A C39A H39A 109.5 . . ?
N38A C39A H39B 109.5 . . ?
H39A C39A H39B 109.5 . . ?
N38A C39A H39C 109.5 . . ?
H39A C39A H39C 109.5 . . ?
H39B C39A H39C 109.5 . . ?
N38B C39B H39D 109.5 . . ?
N38B C39B H39E 109.5 . . ?
H39D C39B H39E 109.5 . . ?
N38B C39B H39F 109.5 . . ?
H39D C39B H39F 109.5 . . ?
H39E C39B H39F 109.5 . . ?
C57B C58B C59B 118.0(7) . . ?
C57B C58B H58B 121.0 . . ?
C59B C58B H58B 121.0 . . ?
N23B C24B H24A 109.5 . . ?
N23B C24B H24B 109.5 . . ?
H24A C24B H24B 109.5 . . ?
N23B C24B H24C 109.5 . . ?
H24A C24B H24C 109.5 . . ?
H24B C24B H24C 109.5 . . ?
C45B C44B C42B 116.1(6) . . ?
C45B C44B H44C 108.2 . . ?
C42B C44B H44C 108.3 . . ?
C45B C44B H44D 108.3 . . ?
C42B C44B H44D 108.3 . . ?
H44C C44B H44D 107.4 . . ?
C47A C48A C49A 121.0(8) . . ?
C47A C48A H48A 119.5 . . ?
C49A C48A H48A 119.5 . . ?
C60B C59B C58B 121.0(7) . . ?
C60B C59B H59B 119.5 . . ?
C58B C59B H59B 119.5 . . ?
C57A C56A C55A 122.1(8) . . ?
C57A C56A H56A 118.9 . . ?
C55A C56A H56A 119.0 . . ?
C45A C46A C47A 119.8(8) . . ?
C45A C46A H46A 120.1 . . ?
C47A C46A H46A 120.1 . . ?
N23A C24A H24D 109.5 . . ?
N23A C24A H24E 109.5 . . ?
H24D C24A H24E 109.5 . . ?
N23A C24A H24F 109.5 . . ?
H24D C24A H24F 109.5 . . ?
H24E C24A H24F 109.5 . . ?
C31A C30A C29A 117.6(5) . . ?
C31A C30A H30A 121.2 . . ?
C29A C30A H30A 121.2 . . ?
C48A C49A C50A 119.5(9) . . ?
C48A C49A H49A 120.3 . . ?
C50A C49A H49A 120.3 . . ?
C47B C46B C45B 120.3(8) . . ?
C47B C46B H46B 119.8 . . ?
C45B C46B H46B 119.9 . . ?
C55A C60A C59A 122.8(9) . . ?
C55A C60A H60A 118.6 . . ?
C59A C60A H60A 118.6 . . ?
C45A C50A C49A 122.8(8) . . ?
C45A C50A H50A 118.6 . . ?
C49A C50A H50A 118.6 . . ?
C48A C47A C46A 119.9(9) . . ?
C48A C47A H47A 120.1 . . ?
C46A C47A H47A 120.1 . . ?
C55A C54A C52A 116.6(6) . . ?
C55A C54A H54C 108.1 . . ?
C52A C54A H54C 108.1 . . ?
C55A C54A H54D 108.1 . . ?
C52A C54A H54D 108.1 . . ?
H54C C54A H54D 107.3 . . ?
C48B C47B C46B 121.3(9) . . ?
C48B C47B H47B 119.4 . . ?
C46B C47B H47B 119.4 . . ?
O53A C52A O51A 126.5(6) . . ?
O53A C52A C54A 117.0(6) . . ?
O51A C52A C54A 116.5(6) . . ?
C58A C57A C56A 121.0(10) . . ?
C58A C57A H57A 119.5 . . ?
C56A C57A H57A 119.5 . . ?
C48B C49B C50B 116.6(9) . . ?
C48B C49B H49B 121.7 . . ?
C50B C49B H49B 121.7 . . ?
C47B C48B C49B 123.1(10) . . ?
C47B C48B H48B 118.4 . . ?
C49B C48B H48B 118.4 . . ?
C58A C59A C60A 119.4(9) . . ?
C58A C59A H59A 120.3 . . ?
C60A C59A H59A 120.3 . . ?
C45B C50B C49B 118.6(8) . . ?
C45B C50B H50B 120.7 . . ?
C49B C50B H50B 120.7 . . ?
C57A C58A C59A 119.7(11) . . ?
C57A C58A H58A 120.1 . . ?
C59A C58A H58A 120.1 . . ?

loop_
_geom_bond_atom_site_label_1
_geom_bond_atom_site_label_2
_geom_bond_distance
_geom_bond_site_symmetry_2
_geom_bond_publ_flag
Ni1A N19A 2.004(4) . ?
Ni1A O11A 2.014(3) . ?
Ni1A O41A 2.018(3) . ?
Ni1A O3A 2.096(3) . ?
Ni1A N23A 2.148(4) . ?
Ni1A O26A 2.158(3) . ?
Ni1A Ni2A 2.8662(10) . ?
Ni1B N19B 2.002(4) . ?
Ni1B O11B 2.024(3) . ?
Ni1B O41B 2.052(3) . ?
Ni1B O3B 2.107(3) . ?
Ni1B N23B 2.132(4) . ?
Ni1B O26B 2.157(3) . ?
Ni1B Ni2B 2.8756(10) . ?
Ni2B N34B 1.999(4) . ?
Ni2B O26B 2.006(3) . ?
Ni2B O51B 2.015(3) . ?
Ni2B O3B 2.069(3) . ?
Ni2B N38B 2.163(4) . ?
Ni2B O11B 2.210(3) . ?
Ni2A O51A 2.010(4) . ?
Ni2A O26A 2.013(3) . ?
Ni2A N34A 2.014(4) . ?
Ni2A O3A 2.084(3) . ?
Ni2A N38A 2.150(4) . ?
Ni2A O11A 2.204(3) . ?
O11B C12B 1.316(6) . ?
O3B H3B1 0.9700 . ?
O3B H3B2 0.9700 . ?
O26A C27A 1.319(6) . ?
O11A C12A 1.310(6) . ?
O3A H3A1 0.9700 . ?
O3A H3A2 0.9700 . ?
O26B C27B 1.319(5) . ?
O41B C42B 1.262(7) . ?
N34A C33A 1.277(7) . ?
N34A C35A 1.465(6) . ?
O41A C42A 1.267(6) . ?
N34B C33B 1.262(6) . ?
N34B C35B 1.475(7) . ?
O51A C52A 1.260(7) . ?
O51B C52B 1.257(6) . ?
O53A C52A 1.234(8) . ?
N38A C39A 1.463(8) . ?
N38A C40A 1.479(8) . ?
N38A C37A 1.503(7) . ?
O53B C52B 1.240(7) . ?
N19B C18B 1.283(7) . ?
N19B C20B 1.463(7) . ?
N19A C18A 1.270(6) . ?
N19A C20A 1.457(7) . ?
O43A C42A 1.243(7) . ?
N23A C25A 1.470(9) . ?
N23A C22A 1.477(7) . ?
N23A C24A 1.503(8) . ?
O43B C42B 1.241(8) . ?
N23B C25B 1.471(8) . ?
N23B C24B 1.477(8) . ?
N23B C22B 1.486(8) . ?
N38B C39B 1.468(7) . ?
N38B C40B 1.472(7) . ?
N38B C37B 1.488(7) . ?
C18A C17A 1.440(8) . ?
C18A H18A 0.96(5) . ?
C32A C27A 1.395(7) . ?
C32A C31A 1.409(7) . ?
C32A C33A 1.447(8) . ?
C12A C13A 1.402(7) . ?
C12A C17A 1.422(8) . ?
C17A C16A 1.417(7) . ?
C12B C13B 1.400(7) . ?
C12B C17B 1.414(7) . ?
C13B C14B 1.391(8) . ?
C13B H13B 0.9300 . ?
C32B C27B 1.398(7) . ?
C32B C31B 1.396(7) . ?
C32B C33B 1.475(8) . ?
C55B C60B 1.354(9) . ?
C55B C56B 1.383(9) . ?
C55B C54B 1.514(8) . ?
C27B C28B 1.412(7) . ?
C17B C16B 1.421(7) . ?
C17B C18B 1.442(8) . ?
C28A C29A 1.373(8) . ?
C28A C27A 1.390(7) . ?
C28A H28A 0.9300 . ?
C28B C29B 1.371(8) . ?
C28B H28B 0.9300 . ?
C45A C50A 1.353(10) . ?
C45A C46A 1.388(11) . ?
C45A C44A 1.499(9) . ?
C33A H33A 0.91(6) . ?
C33B H33B 0.96(4) . ?
C15B C16B 1.350(9) . ?
C15B C14B 1.387(10) . ?
C15B H15B 0.9300 . ?
C42A C44A 1.525(8) . ?
C13A C14A 1.374(9) . ?
C13A H13A 0.9300 . ?
C16A C15A 1.379(10) . ?
C16A H16A 0.9300 . ?
C15A C14A 1.350(11) . ?
C15A H15A 0.9300 . ?
C35A C36A 1.514(9) . ?
C35A H35A 0.9700 . ?
C35A H35B 0.9700 . ?
C35B C36B 1.514(8) . ?
C35B H35C 0.9700 . ?
C35B H35D 0.9700 . ?
C31B C30B 1.388(9) . ?
C31B H31B 0.9300 . ?
C36A C37A 1.506(9) . ?
C36A H36A 0.9700 . ?
C36A H36B 0.9700 . ?
C16B H16B 0.9300 . ?
C20B C21B 1.524(9) . ?
C20B H20A 0.9700 . ?
C20B H20B 0.9700 . ?
C18B H18B 0.91(6) . ?
C30B C29B 1.380(9) . ?
C30B H30B 0.9300 . ?
C21A C20A 1.513(9) . ?
C21A C22A 1.518(8) . ?
C21A H21A 0.9700 . ?
C21A H21B 0.9700 . ?
C42B C44B 1.510(8) . ?
C36B C37B 1.534(8) . ?
C36B H36C 0.9700 . ?
C36B H36D 0.9700 . ?
C31A C30A 1.374(9) . ?
C31A H31A 0.9300 . ?
C52B C54B 1.524(8) . ?
C37A H37A 0.9700 . ?
C37A H37B 0.9700 . ?
C29B H29B 0.9300 . ?
C55A C60A 1.353(12) . ?
C55A C56A 1.375(11) . ?
C55A C54A 1.479(11) . ?
C54B H54A 0.9700 . ?
C54B H54B 0.9700 . ?
C14B H14B 0.9300 . ?
C14A H14A 0.9300 . ?
C20A H20C 0.9700 . ?
C20A H20D 0.9700 . ?
C45B C50B 1.374(11) . ?
C45B C46B 1.390(9) . ?
C45B C44B 1.503(10) . ?
C29A C30A 1.377(9) . ?
C29A H29A 0.9300 . ?
C57B C58B 1.357(10) . ?
C57B C56B 1.378(10) . ?
C57B H57B 0.9300 . ?
C21B C22B 1.502(10) . ?
C21B H21C 0.9700 . ?
C21B H21D 0.9700 . ?
C22B H22A 0.9700 . ?
C22B H22B 0.9700 . ?
C56B H56B 0.9300 . ?
C37B H37C 0.9700 . ?
C37B H37D 0.9700 . ?
C40B H40A 0.9600 . ?
C40B H40B 0.9600 . ?
C40B H40C 0.9600 . ?
C22A H22C 0.9700 . ?
C22A H22D 0.9700 . ?
C60B C59B 1.377(9) . ?
C60B H60B 0.9300 . ?
C44A H44A 0.9700 . ?
C44A H44B 0.9700 . ?
C25B H25A 0.9600 . ?
C25B H25B 0.9600 . ?
C25B H25C 0.9600 . ?
C40A H40D 0.9600 . ?
C40A H40E 0.9600 . ?
C40A H40F 0.9600 . ?
C25A H25D 0.9600 . ?
C25A H25E 0.9600 . ?
C25A H25F 0.9600 . ?
C39A H39A 0.9600 . ?
C39A H39B 0.9600 . ?
C39A H39C 0.9600 . ?
C39B H39D 0.9600 . ?
C39B H39E 0.9600 . ?
C39B H39F 0.9600 . ?
C58B C59B 1.401(11) . ?
C58B H58B 0.9300 . ?
C24B H24A 0.9600 . ?
C24B H24B 0.9600 . ?
C24B H24C 0.9600 . ?
C44B H44C 0.9700 . ?
C44B H44D 0.9700 . ?
C48A C47A 1.336(12) . ?
C48A C49A 1.341(12) . ?
C48A H48A 0.9300 . ?
C59B H59B 0.9300 . ?
C56A C57A 1.368(12) . ?
C56A H56A 0.9300 . ?
C46A C47A 1.401(11) . ?
C46A H46A 0.9300 . ?
C24A H24D 0.9600 . ?
C24A H24E 0.9600 . ?
C24A H24F 0.9600 . ?
C30A H30A 0.9300 . ?
C49A C50A 1.363(10) . ?
C49A H49A 0.9300 . ?
C46B C47B 1.329(11) . ?
C46B H46B 0.9300 . ?
C60A C59A 1.382(16) . ?
C60A H60A 0.9300 . ?
C50A H50A 0.9300 . ?
C47A H47A 0.9300 . ?
C54A C52A 1.525(9) . ?
C54A H54C 0.9700 . ?
C54A H54D 0.9700 . ?
C47B C48B 1.323(12) . ?
C47B H47B 0.9300 . ?
C57A C58A 1.311(13) . ?
C57A H57A 0.9300 . ?
C49B C48B 1.366(13) . ?
C49B C50B 1.446(14) . ?
C49B H49B 0.9300 . ?
C48B H48B 0.9300 . ?
C59A C58A 1.342(16) . ?
C59A H59A 0.9300 . ?
C50B H50B 0.9300 . ?
C58A H58A 0.9300 . ?
